data_4024701
loop_
_publ_author_name
'N. N. Bhuvan Kumar'
'M. Nagarjuna Reddy'
'K. C. Kumara Swamy'

_publ_section_title
;
Reactivity of Allenylphosphonates toward Salicylaldehydes and Activated
Phenols: Facile Synthesis of Chromenes and Substituted Butadienes
;
_journal_name_full 'Journal of Organic Chemistry'
_journal_page_first 5395
_journal_page_last 5404
_journal_paper_doi 10.1021/jo900896v
_journal_volume 74
_journal_year 2009
_chemical_formula_sum 'C21 H20 Br O4 P'
_chemical_formula_weight 447.25
_chemical_name_systematic
; 
 ? 
;
_space_group_IT_number 14
_symmetry_cell_setting monoclinic
_symmetry_space_group_name_Hall '-P 2ybc'
_symmetry_space_group_name_H-M 'P 1 21/c 1'
_atom_sites_solution_hydrogens geom
_atom_sites_solution_primary direct
_atom_sites_solution_secondary difmap
_audit_creation_method SHELXL-97
_cell_angle_alpha 90.00
_cell_angle_beta 96.655(2)
_cell_angle_gamma 90.00
_cell_formula_units_Z 4
_cell_length_a 17.0547(18)
_cell_length_b 8.9540(9)
_cell_length_c 12.7659(13)
_cell_measurement_reflns_used 7635
_cell_measurement_temperature 273(2)
_cell_measurement_theta_max 26.05
_cell_measurement_theta_min 2.40
_cell_volume 1936.3(3)
_computing_cell_refinement 'Bruker SMART'
_computing_data_collection 'Bruker SMART'
_computing_data_reduction 'Bruker SAINT'
_computing_molecular_graphics 'Bruker SHELXTL'
_computing_publication_material 'Bruker SHELXTL'
_computing_structure_refinement 'SHELXL-97 (Sheldrick, 1997)'
_computing_structure_solution 'SHELXS-97 (Sheldrick, 1990)'
_diffrn_ambient_temperature 273(2)
_diffrn_measured_fraction_theta_full 0.999
_diffrn_measured_fraction_theta_max 0.999
_diffrn_measurement_device_type 'CCD area detector'
_diffrn_measurement_method 'phi and omega scans'
_diffrn_radiation_monochromator graphite
_diffrn_radiation_source 'fine-focus sealed tube'
_diffrn_radiation_type MoK\a
_diffrn_radiation_wavelength 0.71073
_diffrn_reflns_av_R_equivalents 0.0377
_diffrn_reflns_av_sigmaI/netI 0.0303
_diffrn_reflns_limit_h_max 20
_diffrn_reflns_limit_h_min -20
_diffrn_reflns_limit_k_max 10
_diffrn_reflns_limit_k_min -10
_diffrn_reflns_limit_l_max 15
_diffrn_reflns_limit_l_min -15
_diffrn_reflns_number 18020
_diffrn_reflns_theta_full 25.00
_diffrn_reflns_theta_max 25.00
_diffrn_reflns_theta_min 1.20
_diffrn_standards_decay_% 0
_diffrn_standards_interval_count 'not applicable'
_diffrn_standards_interval_time 'not applicable'
_diffrn_standards_number 'not applicable'
_exptl_absorpt_coefficient_mu 2.230
_exptl_absorpt_correction_T_max 0.6280
_exptl_absorpt_correction_T_min 0.4473
_exptl_absorpt_correction_type empirical
_exptl_absorpt_process_details 'SADABS, Sheldrick (1996)'
_exptl_crystal_colour yellow
_exptl_crystal_density_diffrn 1.534
_exptl_crystal_density_method 'not measured'
_exptl_crystal_description needles
_exptl_crystal_F_000 912
_exptl_crystal_size_max 0.43
_exptl_crystal_size_mid 0.33
_exptl_crystal_size_min 0.23
_refine_diff_density_max 0.534
_refine_diff_density_min -0.313
_refine_diff_density_rms 0.075
_refine_ls_extinction_method none
_refine_ls_goodness_of_fit_ref 1.133
_refine_ls_hydrogen_treatment constr
_refine_ls_matrix_type full
_refine_ls_number_parameters 246
_refine_ls_number_reflns 3406
_refine_ls_number_restraints 0
_refine_ls_restrained_S_all 1.133
_refine_ls_R_factor_all 0.0465
_refine_ls_R_factor_gt 0.0348
_refine_ls_shift/su_max 0.000
_refine_ls_shift/su_mean 0.000
_refine_ls_structure_factor_coef Fsqd
_refine_ls_weighting_details 'calc w=1/[\s^2^(Fo^2^)+(0.0575P)^2^+0.1720P] where P=(Fo^2^+2Fc^2^)/3'
_refine_ls_weighting_scheme calc
_refine_ls_wR_factor_gt 0.0884
_refine_ls_wR_factor_ref 0.1027
_reflns_number_gt 2820
_reflns_number_total 3406
_reflns_threshold_expression >2sigma(I)
_cod_data_source_file jo900896v_si_002_02.cif
_cod_data_source_block compd(Z)-12
_cod_depositor_comments
;
The following automatic conversions were performed:
'_symmetry_cell_setting' value 'Monoclinic' changed to 'monoclinic'
according to '/home/saulius/struct/CIF-dictionaries/cif_core.dic'
dictionary named 'cif_core.dic' version 2.4.1 from 2010-06-29.

Automatic conversion script
Id: cif_fix_enum 1527 2010-12-29 10:47:43Z saulius 
;
_cod_original_sg_symbol_H-M P2(1)/c
_cod_database_code 4024701

loop_
_symmetry_equiv_pos_as_xyz
'x, y, z'
'-x, y+1/2, -z+1/2'
'-x, -y, -z'
'x, -y-1/2, z-1/2'

loop_
_atom_site_label
_atom_site_type_symbol
_atom_site_fract_x
_atom_site_fract_y
_atom_site_fract_z
_atom_site_U_iso_or_equiv
_atom_site_adp_type
_atom_site_occupancy
_atom_site_symmetry_multiplicity
_atom_site_calc_flag
_atom_site_refinement_flags
_atom_site_disorder_assembly
_atom_site_disorder_group
P P 0.82231(4) 0.18881(8) -0.05176(5) 0.03239(19) Uani 1 1 d . . .
O1 O 0.89470(11) 0.08249(19) -0.01746(15) 0.0360(5) Uani 1 1 d . . .
O2 O 0.85007(11) 0.3463(2) -0.00646(15) 0.0396(5) Uani 1 1 d . . .
O3 O 0.80404(12) 0.1926(3) -0.16608(15) 0.0512(6) Uani 1 1 d . . .
O4 O 0.66768(10) 0.3234(2) -0.04923(15) 0.0375(5) Uani 1 1 d . . .
Br Br 0.356788(18) 0.57699(4) -0.23966(3) 0.05244(15) Uani 1 1 d . . .
C1 C 0.93690(16) 0.0943(3) 0.0878(2) 0.0366(6) Uani 1 1 d . . .
H1A H 0.9832 0.0306 0.0925 0.044 Uiso 1 1 calc R . .
H1B H 0.9032 0.0586 0.1387 0.044 Uiso 1 1 calc R . .
C2 C 0.96233(17) 0.2525(3) 0.1158(2) 0.0384(7) Uani 1 1 d . . .
C3 C 0.88974(18) 0.3529(3) 0.1005(2) 0.0418(7) Uani 1 1 d . . .
H3A H 0.8531 0.3228 0.1493 0.050 Uiso 1 1 calc R . .
H3B H 0.9055 0.4551 0.1169 0.050 Uiso 1 1 calc R . .
C4 C 1.02522(18) 0.3029(4) 0.0479(3) 0.0489(8) Uani 1 1 d . . .
H4A H 1.0686 0.2339 0.0558 0.073 Uiso 1 1 calc R . .
H4B H 1.0437 0.4006 0.0698 0.073 Uiso 1 1 calc R . .
H4C H 1.0030 0.3061 -0.0247 0.073 Uiso 1 1 calc R . .
C5 C 0.9948(2) 0.2549(5) 0.2326(3) 0.0659(10) Uani 1 1 d . . .
H5A H 0.9544 0.2237 0.2743 0.099 Uiso 1 1 calc R . .
H5B H 1.0115 0.3544 0.2525 0.099 Uiso 1 1 calc R . .
H5C H 1.0390 0.1882 0.2444 0.099 Uiso 1 1 calc R . .
C6 C 0.74378(15) 0.1224(3) 0.0176(2) 0.0317(6) Uani 1 1 d . . .
C7 C 0.67278(16) 0.1905(3) 0.0060(2) 0.0333(6) Uani 1 1 d . . .
C8 C 0.60184(16) 0.1353(3) 0.0437(2) 0.0377(7) Uani 1 1 d . . .
H8 H 0.6052 0.0571 0.0919 0.045 Uiso 1 1 calc R . .
C9 C 0.53152(17) 0.1942(3) 0.0106(2) 0.0378(7) Uani 1 1 d . . .
H9 H 0.4863 0.1553 0.0347 0.045 Uiso 1 1 calc R . .
C10 C 0.52514(16) 0.3180(3) -0.0625(2) 0.0332(6) Uani 1 1 d . . .
C11 C 0.45364(17) 0.3789(3) -0.1082(2) 0.0380(7) Uani 1 1 d . . .
H11 H 0.4060 0.3395 -0.0921 0.046 Uiso 1 1 calc R . .
C12 C 0.45409(17) 0.4968(3) -0.1767(2) 0.0400(7) Uani 1 1 d . . .
C13 C 0.52363(19) 0.5592(3) -0.1999(3) 0.0472(8) Uani 1 1 d . . .
H13 H 0.5227 0.6406 -0.2453 0.057 Uiso 1 1 calc R . .
C14 C 0.59525(17) 0.5008(3) -0.1556(2) 0.0427(7) Uani 1 1 d . . .
H14 H 0.6426 0.5426 -0.1707 0.051 Uiso 1 1 calc R . .
C15 C 0.59508(16) 0.3799(3) -0.0888(2) 0.0331(6) Uani 1 1 d . . .
C16 C 0.75470(15) -0.0201(3) 0.0784(2) 0.0346(6) Uani 1 1 d . . .
C17 C 0.75600(19) -0.1553(3) 0.0258(3) 0.0501(8) Uani 1 1 d . . .
H17 H 0.7478 -0.1578 -0.0475 0.060 Uiso 1 1 calc R . .
C18 C 0.7696(2) -0.2873(4) 0.0824(4) 0.0656(11) Uani 1 1 d . . .
H18 H 0.7700 -0.3778 0.0468 0.079 Uiso 1 1 calc R . .
C19 C 0.7823(2) -0.2851(4) 0.1905(4) 0.0657(11) Uani 1 1 d . . .
H19 H 0.7922 -0.3736 0.2278 0.079 Uiso 1 1 calc R . .
C20 C 0.7804(2) -0.1525(4) 0.2433(3) 0.0576(9) Uani 1 1 d . . .
H20 H 0.7885 -0.1514 0.3166 0.069 Uiso 1 1 calc R . .
C21 C 0.76637(17) -0.0198(4) 0.1884(2) 0.0433(7) Uani 1 1 d . . .
H21 H 0.7648 0.0697 0.2250 0.052 Uiso 1 1 calc R . .

loop_
_atom_site_aniso_label
_atom_site_aniso_U_11
_atom_site_aniso_U_22
_atom_site_aniso_U_33
_atom_site_aniso_U_23
_atom_site_aniso_U_13
_atom_site_aniso_U_12
P 0.0272(4) 0.0400(4) 0.0295(4) 0.0031(3) 0.0015(3) 0.0007(3)
O1 0.0292(10) 0.0388(11) 0.0397(11) -0.0058(8) 0.0023(8) 0.0044(8)
O2 0.0343(11) 0.0339(11) 0.0495(12) 0.0077(9) 0.0002(9) 0.0016(8)
O3 0.0393(12) 0.0824(16) 0.0312(11) 0.0069(10) 0.0012(9) -0.0053(11)
O4 0.0262(10) 0.0367(11) 0.0496(12) 0.0101(9) 0.0047(9) 0.0028(8)
Br 0.0401(2) 0.0590(2) 0.0549(2) 0.01051(15) -0.00904(15) 0.00702(14)
C1 0.0278(15) 0.0429(16) 0.0386(16) 0.0081(12) 0.0018(12) 0.0049(12)
C2 0.0339(16) 0.0469(17) 0.0336(15) -0.0024(13) 0.0006(12) 0.0014(13)
C3 0.0406(17) 0.0403(16) 0.0443(18) -0.0078(13) 0.0037(14) 0.0016(14)
C4 0.0361(17) 0.0509(19) 0.059(2) 0.0023(16) 0.0026(15) -0.0059(14)
C5 0.055(2) 0.096(3) 0.043(2) -0.0095(19) -0.0095(16) 0.000(2)
C6 0.0291(15) 0.0351(14) 0.0304(14) 0.0001(11) 0.0017(11) 0.0009(12)
C7 0.0343(15) 0.0323(14) 0.0331(15) 0.0003(11) 0.0031(12) 0.0004(12)
C8 0.0350(16) 0.0352(15) 0.0432(17) 0.0075(13) 0.0059(13) 0.0003(13)
C9 0.0303(15) 0.0357(15) 0.0484(17) 0.0041(13) 0.0088(13) -0.0036(12)
C10 0.0326(15) 0.0329(15) 0.0346(15) -0.0035(11) 0.0063(12) 0.0005(12)
C11 0.0316(16) 0.0404(16) 0.0417(16) -0.0020(13) 0.0038(13) 0.0010(13)
C12 0.0362(16) 0.0439(17) 0.0380(16) 0.0002(13) -0.0031(12) 0.0076(13)
C13 0.0465(19) 0.052(2) 0.0434(18) 0.0150(14) 0.0060(14) 0.0081(15)
C14 0.0354(16) 0.0469(18) 0.0471(18) 0.0098(14) 0.0108(13) 0.0034(14)
C15 0.0295(15) 0.0342(15) 0.0356(15) 0.0002(12) 0.0036(12) 0.0040(12)
C16 0.0232(14) 0.0383(15) 0.0426(17) 0.0034(13) 0.0051(12) 0.0011(12)
C17 0.050(2) 0.0413(18) 0.059(2) -0.0034(15) 0.0085(16) 0.0044(15)
C18 0.059(2) 0.0353(19) 0.104(3) 0.0045(19) 0.016(2) 0.0049(16)
C19 0.044(2) 0.058(2) 0.098(3) 0.040(2) 0.018(2) 0.0106(17)
C20 0.0436(19) 0.075(3) 0.056(2) 0.0289(19) 0.0121(16) 0.0076(18)
C21 0.0379(17) 0.0502(18) 0.0431(17) 0.0074(14) 0.0111(13) 0.0045(14)

loop_
_atom_type_symbol
_atom_type_description
_atom_type_scat_dispersion_real
_atom_type_scat_dispersion_imag
_atom_type_scat_source
C C 0.0033 0.0016 'International Tables Vol C Tables 4.2.6.8 and 6.1.1.4'
H H 0.0000 0.0000 'International Tables Vol C Tables 4.2.6.8 and 6.1.1.4'
O O 0.0106 0.0060 'International Tables Vol C Tables 4.2.6.8 and 6.1.1.4'
P P 0.1023 0.0942 'International Tables Vol C Tables 4.2.6.8 and 6.1.1.4'
Br Br -0.2901 2.4595 'International Tables Vol C Tables 4.2.6.8 and 6.1.1.4'

loop_
_geom_angle_atom_site_label_1
_geom_angle_atom_site_label_2
_geom_angle_atom_site_label_3
_geom_angle
_geom_angle_site_symmetry_1
_geom_angle_site_symmetry_3
_geom_angle_publ_flag
O3 P O2 111.52(12) . . ?
O3 P O1 111.17(12) . . ?
O2 P O1 104.22(10) . . ?
O3 P C6 114.68(12) . . ?
O2 P C6 109.02(12) . . ?
O1 P C6 105.55(11) . . ?
C1 O1 P 119.98(16) . . ?
C3 O2 P 117.91(17) . . ?
C15 O4 C7 120.3(2) . . ?
O1 C1 C2 112.6(2) . . ?
O1 C1 H1A 109.1 . . ?
C2 C1 H1A 109.1 . . ?
O1 C1 H1B 109.1 . . ?
C2 C1 H1B 109.1 . . ?
H1A C1 H1B 107.8 . . ?
C1 C2 C4 110.2(2) . . ?
C1 C2 C3 108.4(2) . . ?
C4 C2 C3 111.6(2) . . ?
C1 C2 C5 107.8(3) . . ?
C4 C2 C5 110.5(3) . . ?
C3 C2 C5 108.3(3) . . ?
O2 C3 C2 112.3(2) . . ?
O2 C3 H3A 109.1 . . ?
C2 C3 H3A 109.1 . . ?
O2 C3 H3B 109.1 . . ?
C2 C3 H3B 109.1 . . ?
H3A C3 H3B 107.9 . . ?
C2 C4 H4A 109.5 . . ?
C2 C4 H4B 109.5 . . ?
H4A C4 H4B 109.5 . . ?
C2 C4 H4C 109.5 . . ?
H4A C4 H4C 109.5 . . ?
H4B C4 H4C 109.5 . . ?
C2 C5 H5A 109.5 . . ?
C2 C5 H5B 109.5 . . ?
H5A C5 H5B 109.5 . . ?
C2 C5 H5C 109.5 . . ?
H5A C5 H5C 109.5 . . ?
H5B C5 H5C 109.5 . . ?
C7 C6 C16 120.0(2) . . ?
C7 C6 P 120.6(2) . . ?
C16 C6 P 119.03(19) . . ?
C6 C7 O4 116.6(2) . . ?
C6 C7 C8 125.9(3) . . ?
O4 C7 C8 117.4(2) . . ?
C9 C8 C7 121.2(3) . . ?
C9 C8 H8 119.4 . . ?
C7 C8 H8 119.4 . . ?
C8 C9 C10 120.4(3) . . ?
C8 C9 H9 119.8 . . ?
C10 C9 H9 119.8 . . ?
C15 C10 C11 118.3(3) . . ?
C15 C10 C9 117.3(2) . . ?
C11 C10 C9 124.4(3) . . ?
C12 C11 C10 119.8(3) . . ?
C12 C11 H11 120.1 . . ?
C10 C11 H11 120.1 . . ?
C11 C12 C13 121.3(3) . . ?
C11 C12 Br 119.5(2) . . ?
C13 C12 Br 119.2(2) . . ?
C12 C13 C14 120.0(3) . . ?
C12 C13 H13 120.0 . . ?
C14 C13 H13 120.0 . . ?
C15 C14 C13 118.9(3) . . ?
C15 C14 H14 120.6 . . ?
C13 C14 H14 120.6 . . ?
C14 C15 O4 116.7(2) . . ?
C14 C15 C10 121.7(3) . . ?
O4 C15 C10 121.6(2) . . ?
C17 C16 C21 118.8(3) . . ?
C17 C16 C6 120.2(3) . . ?
C21 C16 C6 121.0(3) . . ?
C16 C17 C18 120.1(3) . . ?
C16 C17 H17 119.9 . . ?
C18 C17 H17 119.9 . . ?
C19 C18 C17 120.5(3) . . ?
C19 C18 H18 119.7 . . ?
C17 C18 H18 119.7 . . ?
C20 C19 C18 119.9(3) . . ?
C20 C19 H19 120.1 . . ?
C18 C19 H19 120.1 . . ?
C19 C20 C21 120.5(3) . . ?
C19 C20 H20 119.7 . . ?
C21 C20 H20 119.7 . . ?
C20 C21 C16 120.2(3) . . ?
C20 C21 H21 119.9 . . ?
C16 C21 H21 119.9 . . ?

loop_
_geom_bond_atom_site_label_1
_geom_bond_atom_site_label_2
_geom_bond_distance
_geom_bond_site_symmetry_2
_geom_bond_publ_flag
P O3 1.457(2) . ?
P O2 1.576(2) . ?
P O1 1.5802(19) . ?
P C6 1.790(3) . ?
O1 C1 1.453(3) . ?
O2 C3 1.453(3) . ?
O4 C15 1.378(3) . ?
O4 C7 1.381(3) . ?
Br C12 1.899(3) . ?
C1 C2 1.511(4) . ?
C1 H1A 0.9700 . ?
C1 H1B 0.9700 . ?
C2 C4 1.524(4) . ?
C2 C3 1.524(4) . ?
C2 C5 1.530(4) . ?
C3 H3A 0.9700 . ?
C3 H3B 0.9700 . ?
C4 H4A 0.9600 . ?
C4 H4B 0.9600 . ?
C4 H4C 0.9600 . ?
C5 H5A 0.9600 . ?
C5 H5B 0.9600 . ?
C5 H5C 0.9600 . ?
C6 C7 1.349(4) . ?
C6 C16 1.494(4) . ?
C7 C8 1.440(4) . ?
C8 C9 1.333(4) . ?
C8 H8 0.9300 . ?
C9 C10 1.445(4) . ?
C9 H9 0.9300 . ?
C10 C15 1.391(4) . ?
C10 C11 1.400(4) . ?
C11 C12 1.371(4) . ?
C11 H11 0.9300 . ?
C12 C13 1.374(4) . ?
C13 C14 1.387(4) . ?
C13 H13 0.9300 . ?
C14 C15 1.378(4) . ?
C14 H14 0.9300 . ?
C16 C17 1.385(4) . ?
C16 C21 1.396(4) . ?
C17 C18 1.391(5) . ?
C17 H17 0.9300 . ?
C18 C19 1.371(6) . ?
C18 H18 0.9300 . ?
C19 C20 1.367(5) . ?
C19 H19 0.9300 . ?
C20 C21 1.386(4) . ?
C20 H20 0.9300 . ?
C21 H21 0.9300 . ?

loop_
_cod_related_entry_id
_cod_related_entry_database
_cod_related_entry_code
1 ChemSpider 30659002
